data_7700614
loop_
_publ_author_name
'Beddoe, Samuel V. F.'
'Lonergan, Rhona F.'
'Pitak, Mateusz B.'
'Price, Jason R.'
'Coles, Simon J.'
'Kitchen, Jonathan A.'
'Keene, Tony D.'

_publ_section_title
;
 All about that base: investigating the role of ligand basicity in pyridyl
 complexes derived from a copper-Schiff base coordination polymer.
;
_journal_issue 41
_journal_name_full 'Dalton transactions (Cambridge, England : 2003)'
_journal_page_first 15553
_journal_page_last 15559
_journal_paper_doi 10.1039/c9dt01527b
_journal_volume 48
_journal_year 2019
_chemical_formula_moiety 'C27 H29 Cu N5 O2'
_chemical_formula_sum 'C27 H29 Cu N5 O2'
_chemical_formula_weight 519.09
_space_group_crystal_system monoclinic
_space_group_IT_number 14
_space_group_name_Hall '-P 2ybc'
_space_group_name_H-M_alt 'P 1 21/c 1'
_symmetry_space_group_name_Hall '-P 2ybc'
_symmetry_space_group_name_H-M 'P 1 21/c 1'
_atom_sites_solution_hydrogens geom
_audit_creation_date 2016-10-06
_audit_creation_method
;
Olex2 1.2
(compiled 2016.09.09 svn.r3337 for OlexSys, GUI svn.r5227)
;
_audit_update_record
;
2019-04-01 deposited with the CCDC.    2019-07-12 downloaded from the CCDC.
;
_cell_angle_alpha 90
_cell_angle_beta 110.895(4)
_cell_angle_gamma 90
_cell_formula_units_Z 4
_cell_length_a 12.2309(5)
_cell_length_b 19.1471(6)
_cell_length_c 11.1735(4)
_cell_measurement_reflns_used 9818
_cell_measurement_temperature 100(2)
_cell_measurement_theta_max 27.4830
_cell_measurement_theta_min 2.2700
_cell_volume 2444.60(17)
_computing_cell_refinement 'CrysAlisPro 1.171.38.41 (Rigaku OD, 2015)'
_computing_data_collection 'CrystalClear-SM Expert 3.1 b27 (Rigaku, 2013)'
_computing_data_reduction 'CrysAlisPro 1.171.38.41 (Rigaku OD, 2015)'
_computing_molecular_graphics 'Olex2 (Dolomanov et al., 2009)'
_computing_publication_material 'Olex2 (Dolomanov et al., 2009)'
_computing_structure_refinement 'ShelXL (Sheldrick, 2015)'
_computing_structure_solution 'ShelXT (Sheldrick, 2015)'
_diffrn_ambient_temperature 100(2)
_diffrn_detector 'CCD area detector'
_diffrn_detector_area_resol_mean 28.5714
_diffrn_detector_type 'Rigaku HG Saturn724+ (2x2 bin mode)'
_diffrn_measured_fraction_theta_full 0.999
_diffrn_measured_fraction_theta_max 0.998
_diffrn_measurement_details
;
List of Runs (angles in degrees, time in seconds):

  # Type    Start    End  Width  t~exp~   \w     \q     \k     \f   Frames
#--------------------------------------------------------------------------
  1  \w   -107.00  44.00   1.00    4.00    --  -17.00 -18.00  30.00  151
  2  \w    -53.00  22.00   1.00    4.00    --  -17.00 -72.00 120.00   75
  3  \w    -29.00  73.00   1.00    4.00    --  -17.00  72.00  30.00  102
  4  \w    -72.00 -57.00   1.00    4.00    --  -17.00 -18.00-180.00   15
;
_diffrn_measurement_device 'four-circle \k diffractometer'
_diffrn_measurement_device_type Ros
_diffrn_measurement_method 'profile data from \w-scans'
_diffrn_measurement_specimen_support 'MiTeGen MicroMesh'
_diffrn_orient_matrix_type 'CrysAlisPro convention (1999,Acta A55,543-557)'
_diffrn_orient_matrix_UB_11 -0.0454317000
_diffrn_orient_matrix_UB_12 -0.0244549000
_diffrn_orient_matrix_UB_13 -0.0072149000
_diffrn_orient_matrix_UB_21 -0.0423490000
_diffrn_orient_matrix_UB_22 0.0263186000
_diffrn_orient_matrix_UB_23 -0.0277377000
_diffrn_orient_matrix_UB_31 -0.0000848000
_diffrn_orient_matrix_UB_32 -0.0089715000
_diffrn_orient_matrix_UB_33 -0.0616160000
_diffrn_radiation_collimation 0.3
_diffrn_radiation_monochromator 'Confocal mirrors, VHF Varimax'
_diffrn_radiation_probe x-ray
_diffrn_radiation_type MoK\a
_diffrn_radiation_wavelength 0.71073
_diffrn_reflns_av_R_equivalents 0.0268
_diffrn_reflns_av_unetI/netI 0.0290
_diffrn_reflns_Laue_measured_fraction_full 0.999
_diffrn_reflns_Laue_measured_fraction_max 0.998
_diffrn_reflns_limit_h_max 15
_diffrn_reflns_limit_h_min -15
_diffrn_reflns_limit_k_max 21
_diffrn_reflns_limit_k_min -24
_diffrn_reflns_limit_l_max 14
_diffrn_reflns_limit_l_min -13
_diffrn_reflns_number 19122
_diffrn_reflns_point_group_measured_fraction_full 0.999
_diffrn_reflns_point_group_measured_fraction_max 0.998
_diffrn_reflns_theta_full 26.000
_diffrn_reflns_theta_max 27.484
_diffrn_reflns_theta_min 2.374
_diffrn_source 'Rotating Anode'
_diffrn_source_current 55.0
_diffrn_source_power 2.475
_diffrn_source_target Mo
_diffrn_source_type 'Rotating Anode'
_diffrn_source_voltage 45.0
_exptl_absorpt_coefficient_mu 0.928
_exptl_absorpt_correction_T_max 1.00000
_exptl_absorpt_correction_T_min 0.92796
_exptl_absorpt_correction_type multi-scan
_exptl_absorpt_process_details
'CrysAlisPro 1.171.38.41 (Rigaku Oxford Diffraction, 2015) Empirical absorption correction using spherical harmonics, implemented in SCALE3 ABSPACK scaling algorithm.'
_exptl_crystal_colour orange
_exptl_crystal_colour_primary orange
_exptl_crystal_density_diffrn 1.410
_exptl_crystal_description plate
_exptl_crystal_F_000 1084
_exptl_crystal_recrystallization_method 'Slow diffusion of water into DMSO solution'
_exptl_crystal_size_max 0.099
_exptl_crystal_size_mid 0.082
_exptl_crystal_size_min 0.035
_refine_diff_density_max 0.347
_refine_diff_density_min -0.335
_refine_diff_density_rms 0.059
_refine_ls_extinction_method none
_refine_ls_goodness_of_fit_ref 1.042
_refine_ls_hydrogen_treatment constr
_refine_ls_matrix_type full
_refine_ls_number_parameters 409
_refine_ls_number_reflns 5600
_refine_ls_number_restraints 215
_refine_ls_restrained_S_all 1.108
_refine_ls_R_factor_all 0.0448
_refine_ls_R_factor_gt 0.0344
_refine_ls_shift/su_max 0.001
_refine_ls_shift/su_mean 0.000
_refine_ls_structure_factor_coef Fsqd
_refine_ls_weighting_details 'w=1/[\s^2^(Fo^2^)+(0.0431P)^2^+1.1774P] where P=(Fo^2^+2Fc^2^)/3'
_refine_ls_weighting_scheme calc
_refine_ls_wR_factor_gt 0.0826
_refine_ls_wR_factor_ref 0.0868
_reflns_Friedel_coverage 0.000
_reflns_number_gt 4783
_reflns_number_total 5600
_reflns_threshold_expression 'I > 2\s(I)'
_cod_data_source_file c9dt01527b2.cif
_cod_data_source_block 2015tdk108
_cod_depositor_comments 'Adding full bibliography for 7700601--7700615.cif.'
_cod_original_cell_volume 2444.59(17)
_cod_database_code 7700614
_chemical_oxdiff_formula Cu1(C13H9N1O2)(C7H10N2)
_shelx_space_group_comment
;
The symmetry employed for this shelxl refinement is uniquely defined
by the following loop, which should always be used as a source of
symmetry information in preference to the above space-group names.
They are only intended as comments.
;
_reflns_odcompleteness_completeness 99.78
_reflns_odcompleteness_iscentric 1
_reflns_odcompleteness_theta 27.42
_olex2_refinement_description
;
1. Fixed Uiso
 At 1.2 times of:
  All C(H) groups
 At 1.5 times of:
  All C(H,H,H) groups
2. Restrained distances
 Cu1-Cu2
 -0.6 with sigma of 0.01
3. Rigid body (RIGU) restrains
 Cu1, O11, C12, C13, C14, C15, C16, C17, N18, C19, C20, C21, C22, C23, C24,
 C25, O26, Cu2, O31, C32, C33, C34, C35, C36, C37, N38, C39, C40, C41, C42, C43,
  C44, C45, O46
 with sigma for 1-2 distances of 0.004 and sigma for 1-3 distances of 0.004
4. Same fragment restrains
{Cu1, O11, C12, C13, C14, C15, C16, C17, N18, C19, C20, C21, C22, C23, C24,
C25, O26} sigma for 1-2: 0.02, 1-3: 0.04
as
{Cu2, O31, C32, C33, C34, C35, C36, C37, N38, C39, C40, C41, C42, C43, C44,
C45, O46}
5. Others
 Sof(Cu2)=Sof(O31)=Sof(C32)=Sof(C33)=Sof(H33)=Sof(C34)=Sof(H34)=Sof(C35)=
 Sof(H35)=Sof(C36)=Sof(H36)=Sof(C37)=Sof(N38)=Sof(C39)=Sof(H39)=Sof(C40)=
 Sof(C41)=Sof(H41)=Sof(C42)=Sof(H42)=Sof(C43)=Sof(H43)=Sof(C44)=Sof(H44)=
 Sof(C45)=Sof(O46)=1-FVAR(1)
 Sof(Cu1)=Sof(O11)=Sof(C12)=Sof(C13)=Sof(H13)=Sof(C14)=Sof(H14)=Sof(C15)=
 Sof(H15)=Sof(C16)=Sof(H16)=Sof(C17)=Sof(N18)=Sof(C19)=Sof(H19)=Sof(C20)=
 Sof(C21)=Sof(H21)=Sof(C22)=Sof(H22)=Sof(C23)=Sof(H23)=Sof(C24)=Sof(H24)=
 Sof(C25)=Sof(O26)=FVAR(1)
6.a Aromatic/amide H refined with riding coordinates:
 C65(H65), C63(H63), C52(H52), C56(H56), C53(H53), C66(H66), C55(H55),
 C62(H62), C13(H13), C14(H14), C15(H15), C16(H16), C19(H19), C21(H21), C22(H22),
  C23(H23), C24(H24), C33(H33), C34(H34), C35(H35), C36(H36), C39(H39),
 C41(H41), C42(H42), C43(H43), C44(H44)
6.b Idealised Me refined as rotating group:
 C69(H69A,H69B,H69C), C58(H58A,H58B,H58C), C70(H70A,H70B,H70C), C59(H59A,H59B,
 H59C)
;
_shelx_shelxl_version_number 2014/7
_olex2_exptl_crystal_mounting_method Mitegen
_olex2_submission_special_instructions 'No special instructions were received'
_oxdiff_exptl_absorpt_empirical_details
;
Empirical correction (ABSPACK) includes:
- Absorption correction using spherical harmonics
- Frame scaling
- Detector area scaling
;
_oxdiff_exptl_absorpt_empirical_full_max 1.702
_oxdiff_exptl_absorpt_empirical_full_min 0.531

loop_
_space_group_symop_operation_xyz
'x, y, z'
'-x, y+1/2, -z+1/2'
'-x, -y, -z'
'x, -y-1/2, z-1/2'

loop_
_atom_site_label
_atom_site_type_symbol
_atom_site_fract_x
_atom_site_fract_y
_atom_site_fract_z
_atom_site_U_iso_or_equiv
_atom_site_adp_type
_atom_site_occupancy
_atom_site_site_symmetry_order
_atom_site_calc_flag
_atom_site_refinement_flags_posn
_atom_site_refinement_flags_adp
_atom_site_refinement_flags_occupancy
_atom_site_disorder_assembly
_atom_site_disorder_group
C65 C 0.85837(14) 0.44948(10) 0.37349(16) 0.0194(4) Uani 1 1 d . . . . .
H65 H 0.8983 0.4301 0.3223 0.023 Uiso 1 1 calc R . . . .
C54 C 0.58868(15) 0.53522(10) 0.88323(16) 0.0196(4) Uani 1 1 d . . . . .
C63 C 0.78694(14) 0.54575(9) 0.45964(16) 0.0187(4) Uani 1 1 d . . . . .
H63 H 0.7772 0.5944 0.4697 0.022 Uiso 1 1 calc R . . . .
C52 C 0.72069(14) 0.45683(10) 0.83279(16) 0.0193(4) Uani 1 1 d . . . . .
H52 H 0.7981 0.4396 0.8532 0.023 Uiso 1 1 calc R . . . .
C56 C 0.52783(14) 0.45670(10) 0.70352(17) 0.0202(4) Uani 1 1 d . . . . .
H56 H 0.4663 0.4391 0.6309 0.024 Uiso 1 1 calc R . . . .
C69 C 0.90067(18) 0.64216(10) 0.3499(2) 0.0288(4) Uani 1 1 d . . . . .
H69A H 0.8193 0.6582 0.3212 0.043 Uiso 1 1 calc GR . . . .
H69B H 0.9421 0.6668 0.3019 0.043 Uiso 1 1 calc GR . . . .
H69C H 0.9389 0.6518 0.4415 0.043 Uiso 1 1 calc GR . . . .
C53 C 0.70231(15) 0.50750(10) 0.90975(17) 0.0221(4) Uani 1 1 d . . . . .
H53 H 0.7659 0.5242 0.9813 0.027 Uiso 1 1 calc R . . . .
C66 C 0.80686(14) 0.40650(10) 0.43651(16) 0.0190(4) Uani 1 1 d . . . . .
H66 H 0.8139 0.3575 0.4276 0.023 Uiso 1 1 calc R . . . .
C58 C 0.65738(19) 0.61118(12) 1.07068(19) 0.0354(5) Uani 1 1 d . . . . .
H58A H 0.6888 0.5730 1.1317 0.053 Uiso 1 1 calc GR . . . .
H58B H 0.6248 0.6473 1.1104 0.053 Uiso 1 1 calc GR . . . .
H58C H 0.7202 0.6313 1.0465 0.053 Uiso 1 1 calc GR . . . .
C55 C 0.50088(15) 0.50749(10) 0.77415(17) 0.0211(4) Uani 1 1 d . . . . .
H55 H 0.4228 0.5242 0.7498 0.025 Uiso 1 1 calc R . . . .
C70 C 0.97341(15) 0.54150(11) 0.25639(18) 0.0265(4) Uani 1 1 d . . . . .
H70A H 1.0340 0.5101 0.3111 0.040 Uiso 1 1 calc GR . . . .
H70B H 1.0104 0.5808 0.2294 0.040 Uiso 1 1 calc GR . . . .
H70C H 0.9233 0.5159 0.1807 0.040 Uiso 1 1 calc GR . . . .
C59 C 0.44870(18) 0.61423(12) 0.9225(2) 0.0346(5) Uani 1 1 d . . . . .
H59A H 0.4270 0.6372 0.8389 0.052 Uiso 1 1 calc GR . . . .
H59B H 0.4482 0.6485 0.9874 0.052 Uiso 1 1 calc GR . . . .
H59C H 0.3924 0.5770 0.9182 0.052 Uiso 1 1 calc GR . . . .
N51 N 0.63577(11) 0.42972(8) 0.72952(13) 0.0166(3) Uani 1 1 d . . . . .
N67 N 0.90308(13) 0.56754(8) 0.32757(15) 0.0226(3) Uani 1 1 d . . . . .
N61 N 0.74725(12) 0.42852(8) 0.50976(13) 0.0171(3) Uani 1 1 d . . . . .
N57 N 0.56547(14) 0.58432(9) 0.95667(15) 0.0279(4) Uani 1 1 d . . . . .
C64 C 0.85172(13) 0.52238(10) 0.38506(15) 0.0172(4) Uani 1 1 d . . . . .
C62 C 0.73805(14) 0.49814(9) 0.51755(16) 0.0180(4) Uani 1 1 d . . . . .
H62 H 0.6946 0.5157 0.5666 0.022 Uiso 1 1 calc R . . . .
Cu1 Cu 0.67346(17) 0.35488(13) 0.6229(2) 0.0129(2) Uani 0.698(5) 1 d D U P A 1
O11 O 0.8130(5) 0.3301(3) 0.7677(5) 0.0192(9) Uani 0.698(5) 1 d D U P A 1
C12 C 0.8691(5) 0.2759(3) 0.7438(6) 0.0173(11) Uani 0.698(5) 1 d D U P A 1
C13 C 0.9759(6) 0.2506(5) 0.8298(8) 0.0244(16) Uani 0.698(5) 1 d D U P A 1
H13 H 1.0101 0.2711 0.9122 0.029 Uiso 0.698(5) 1 calc R . P A 1
C14 C 1.0318(4) 0.1949(3) 0.7937(5) 0.0256(10) Uani 0.698(5) 1 d D U P A 1
H14 H 1.1034 0.1777 0.8533 0.031 Uiso 0.698(5) 1 calc R . P A 1
C15 C 0.9854(4) 0.16393(18) 0.6732(4) 0.0280(8) Uani 0.698(5) 1 d D U P A 1
H15 H 1.0263 0.1272 0.6502 0.034 Uiso 0.698(5) 1 calc R . P A 1
C16 C 0.8788(4) 0.18725(17) 0.5871(3) 0.0243(8) Uani 0.698(5) 1 d D U P A 1
H16 H 0.8459 0.1661 0.5051 0.029 Uiso 0.698(5) 1 calc R . P A 1
C17 C 0.8201(3) 0.2421(2) 0.6218(4) 0.0188(9) Uani 0.698(5) 1 d D U P A 1
N18 N 0.7099(2) 0.27094(12) 0.5428(2) 0.0188(6) Uani 0.698(5) 1 d D U P A 1
C19 C 0.6494(2) 0.24773(15) 0.4308(3) 0.0213(7) Uani 0.698(5) 1 d D U P A 1
H19 H 0.6836 0.2123 0.3959 0.026 Uiso 0.698(5) 1 calc R . P A 1
C20 C 0.5345(3) 0.2711(2) 0.3545(5) 0.0181(9) Uani 0.698(5) 1 d D U P A 1
C21 C 0.4790(3) 0.23685(16) 0.2362(4) 0.0213(7) Uani 0.698(5) 1 d D U P A 1
H21 H 0.5215 0.2024 0.2098 0.026 Uiso 0.698(5) 1 calc R . P A 1
C22 C 0.3666(3) 0.2513(2) 0.1581(3) 0.0226(7) Uani 0.698(5) 1 d D U P A 1
H22 H 0.3324 0.2284 0.0779 0.027 Uiso 0.698(5) 1 calc R . P A 1
C23 C 0.3037(3) 0.3006(2) 0.1992(4) 0.0219(9) Uani 0.698(5) 1 d D U P A 1
H23 H 0.2249 0.3105 0.1473 0.026 Uiso 0.698(5) 1 calc R . P A 1
C24 C 0.3542(6) 0.3353(4) 0.3145(7) 0.0205(14) Uani 0.698(5) 1 d D U P A 1
H24 H 0.3088 0.3683 0.3399 0.025 Uiso 0.698(5) 1 calc R . P A 1
C25 C 0.4731(5) 0.3231(4) 0.3969(6) 0.0158(11) Uani 0.698(5) 1 d D U P A 1
O26 O 0.5135(4) 0.3591(3) 0.4998(6) 0.0183(8) Uani 0.698(5) 1 d D U P A 1
Cu2 Cu 0.6506(4) 0.3587(3) 0.6030(5) 0.0121(5) Uani 0.302(5) 1 d D U P A 2
O31 O 0.4901(10) 0.3729(8) 0.4927(14) 0.018(2) Uani 0.302(5) 1 d D U P A 2
C32 C 0.4555(12) 0.3301(8) 0.3889(14) 0.012(3) Uiso 0.302(5) 1 d D U P A 2
C33 C 0.3475(14) 0.3322(10) 0.2926(14) 0.014(3) Uiso 0.302(5) 1 d D U P A 2
H33 H 0.2911 0.3657 0.2952 0.017 Uiso 0.302(5) 1 calc R . P A 2
C34 C 0.3209(9) 0.2850(6) 0.1911(11) 0.021(3) Uiso 0.302(5) 1 d D U P A 2
H34 H 0.2459 0.2858 0.1252 0.025 Uiso 0.302(5) 1 calc R . P A 2
C35 C 0.4031(8) 0.2372(4) 0.1862(8) 0.018(2) Uiso 0.302(5) 1 d D U P A 2
H35 H 0.3851 0.2064 0.1152 0.021 Uiso 0.302(5) 1 calc R . P A 2
C36 C 0.5101(7) 0.2334(5) 0.2818(8) 0.0175(19) Uiso 0.302(5) 1 d D U P A 2
H36 H 0.5656 0.1998 0.2773 0.021 Uiso 0.302(5) 1 calc R . P A 2
C37 C 0.5377(9) 0.2783(7) 0.3848(9) 0.016(3) Uiso 0.302(5) 1 d D U P A 2
N38 N 0.6466(4) 0.2775(3) 0.4926(5) 0.0111(12) Uani 0.302(5) 1 d D U P A 2
C39 C 0.7290(4) 0.2324(3) 0.5054(5) 0.0135(14) Uiso 0.302(5) 1 d D U P A 2
H39 H 0.7178 0.2003 0.4372 0.016 Uiso 0.302(5) 1 calc R . P A 2
C40 C 0.8355(8) 0.2269(5) 0.6138(9) 0.015(2) Uiso 0.302(5) 1 d D U P A 2
C41 C 0.9178(8) 0.1749(4) 0.6175(8) 0.019(2) Uiso 0.302(5) 1 d D U P A 2
H41 H 0.9009 0.1443 0.5462 0.023 Uiso 0.302(5) 1 calc R . P A 2
C42 C 1.0189(7) 0.1661(5) 0.7161(9) 0.0184(19) Uiso 0.302(5) 1 d D U P A 2
H42 H 1.0732 0.1316 0.7120 0.022 Uiso 0.302(5) 1 calc R . P A 2
C43 C 1.0437(11) 0.2077(6) 0.8240(11) 0.022(3) Uiso 0.302(5) 1 d D U P A 2
H43 H 1.1160 0.2034 0.8936 0.027 Uiso 0.302(5) 1 calc R . P A 2
C44 C 0.9615(14) 0.2551(10) 0.8278(18) 0.017(3) Uiso 0.302(5) 1 d D U P A 2
H44 H 0.9745 0.2795 0.9057 0.020 Uiso 0.302(5) 1 calc R . P A 2
C45 C 0.8569(12) 0.2702(8) 0.7215(13) 0.009(3) Uiso 0.302(5) 1 d D U P A 2
O46 O 0.7942(12) 0.3215(8) 0.7368(11) 0.0162(19) Uani 0.302(5) 1 d D U P A 2

loop_
_atom_site_aniso_label
_atom_site_aniso_U_11
_atom_site_aniso_U_22
_atom_site_aniso_U_33
_atom_site_aniso_U_23
_atom_site_aniso_U_13
_atom_site_aniso_U_12
C65 0.0182(7) 0.0212(10) 0.0200(9) 0.0015(7) 0.0084(7) 0.0019(7)
C54 0.0258(8) 0.0185(9) 0.0161(8) 0.0015(7) 0.0093(7) 0.0017(7)
C63 0.0204(8) 0.0135(9) 0.0212(9) 0.0002(7) 0.0064(7) -0.0004(6)
C52 0.0165(7) 0.0208(9) 0.0182(8) 0.0026(7) 0.0034(6) 0.0023(6)
C56 0.0170(7) 0.0216(10) 0.0205(9) -0.0023(7) 0.0047(6) 0.0011(7)
C69 0.0330(10) 0.0217(10) 0.0346(11) 0.0044(9) 0.0156(8) -0.0068(8)
C53 0.0230(8) 0.0230(10) 0.0167(8) -0.0017(7) 0.0026(7) 0.0013(7)
C66 0.0195(8) 0.0154(9) 0.0224(9) -0.0007(7) 0.0076(7) 0.0010(6)
C58 0.0469(12) 0.0347(13) 0.0217(10) -0.0119(9) 0.0087(9) 0.0036(10)
C55 0.0187(8) 0.0212(10) 0.0232(9) -0.0003(7) 0.0074(7) 0.0045(7)
C70 0.0226(8) 0.0323(11) 0.0277(10) 0.0051(8) 0.0127(7) -0.0016(8)
C59 0.0399(11) 0.0315(12) 0.0338(11) -0.0060(10) 0.0150(9) 0.0133(9)
N51 0.0164(6) 0.0172(8) 0.0162(7) -0.0002(6) 0.0060(5) 0.0020(5)
N67 0.0227(7) 0.0206(8) 0.0273(8) 0.0057(7) 0.0121(6) -0.0011(6)
N61 0.0181(6) 0.0150(8) 0.0184(7) 0.0013(6) 0.0068(5) -0.0005(5)
N57 0.0346(9) 0.0273(9) 0.0207(8) -0.0062(7) 0.0085(7) 0.0070(7)
C64 0.0133(7) 0.0200(9) 0.0164(8) 0.0025(7) 0.0030(6) -0.0009(6)
C62 0.0192(8) 0.0185(9) 0.0163(8) -0.0011(7) 0.0065(6) 0.0004(6)
Cu1 0.0119(6) 0.0131(3) 0.0134(6) 0.0020(4) 0.0040(4) 0.0035(4)
O11 0.0220(18) 0.0182(19) 0.017(2) 0.0023(15) 0.0073(14) 0.0071(15)
C12 0.020(2) 0.017(2) 0.017(2) 0.0040(17) 0.0096(17) 0.0000(15)
C13 0.019(2) 0.033(3) 0.022(2) 0.0139(14) 0.0100(16) 0.0091(17)
C14 0.0214(16) 0.029(2) 0.030(3) 0.016(2) 0.0131(17) 0.0124(16)
C15 0.032(2) 0.0277(18) 0.0285(19) 0.0061(15) 0.0155(18) 0.0114(14)
C16 0.0285(17) 0.0198(17) 0.0272(17) 0.0041(13) 0.0132(15) 0.0033(13)
C17 0.0227(15) 0.0137(18) 0.0267(19) 0.0058(13) 0.0170(13) 0.0036(13)
N18 0.0207(13) 0.0163(13) 0.0235(12) 0.0054(10) 0.0128(10) -0.0003(9)
C19 0.0241(13) 0.0156(14) 0.0306(16) 0.0012(12) 0.0174(11) -0.0013(10)
C20 0.0206(15) 0.0154(18) 0.023(2) 0.0011(17) 0.0140(14) -0.0024(10)
C21 0.0259(19) 0.0170(15) 0.0249(18) -0.0051(14) 0.0140(16) -0.0016(12)
C22 0.0222(17) 0.0241(17) 0.0215(15) -0.0057(13) 0.0079(14) -0.0045(13)
C23 0.0198(15) 0.023(2) 0.0228(18) -0.0052(14) 0.0078(12) -0.0008(14)
C24 0.021(2) 0.022(2) 0.020(3) -0.004(2) 0.0082(18) -0.0002(12)
C25 0.012(2) 0.018(2) 0.0173(19) 0.0035(14) 0.0048(14) -0.0018(16)
O26 0.0158(19) 0.019(2) 0.0202(14) -0.0040(14) 0.0066(14) 0.0001(13)
Cu2 0.0088(13) 0.0130(7) 0.0112(11) 0.0020(7) -0.0003(8) 0.0045(8)
O31 0.014(4) 0.020(5) 0.019(3) -0.007(3) 0.005(3) 0.002(3)
N38 0.010(2) 0.012(3) 0.011(3) -0.003(2) 0.004(2) -0.0009(18)
O46 0.022(4) 0.016(4) 0.011(4) -0.006(3) 0.005(3) 0.001(3)

loop_
_atom_type_symbol
_atom_type_description
_atom_type_scat_dispersion_real
_atom_type_scat_dispersion_imag
_atom_type_scat_source
C C 0.0033 0.0016 'International Tables Vol C Tables 4.2.6.8 and 6.1.1.4'
H H 0.0000 0.0000 'International Tables Vol C Tables 4.2.6.8 and 6.1.1.4'
Cu Cu 0.3201 1.2651 'International Tables Vol C Tables 4.2.6.8 and 6.1.1.4'
N N 0.0061 0.0033 'International Tables Vol C Tables 4.2.6.8 and 6.1.1.4'
O O 0.0106 0.0060 'International Tables Vol C Tables 4.2.6.8 and 6.1.1.4'

loop_
_geom_angle_atom_site_label_1
_geom_angle_atom_site_label_2
_geom_angle_atom_site_label_3
_geom_angle
C66 C65 H65 120.2
C66 C65 C64 119.69(17)
C64 C65 H65 120.2
C55 C54 C53 115.32(16)
N57 C54 C53 122.67(16)
N57 C54 C55 122.01(16)
C64 C63 H63 120.0
C62 C63 H63 120.0
C62 C63 C64 119.90(17)
C53 C52 H52 117.9
N51 C52 H52 117.9
N51 C52 C53 124.13(15)
C55 C56 H56 117.7
N51 C56 H56 117.7
N51 C56 C55 124.60(16)
H69A C69 H69B 109.5
H69A C69 H69C 109.5
H69B C69 H69C 109.5
N67 C69 H69A 109.5
N67 C69 H69B 109.5
N67 C69 H69C 109.5
C54 C53 H53 119.9
C52 C53 C54 120.22(16)
C52 C53 H53 119.9
C65 C66 H66 117.6
N61 C66 C65 124.90(17)
N61 C66 H66 117.6
H58A C58 H58B 109.5
H58A C58 H58C 109.5
H58B C58 H58C 109.5
N57 C58 H58A 109.5
N57 C58 H58B 109.5
N57 C58 H58C 109.5
C54 C55 H55 119.9
C56 C55 C54 120.11(16)
C56 C55 H55 119.9
H70A C70 H70B 109.5
H70A C70 H70C 109.5
H70B C70 H70C 109.5
N67 C70 H70A 109.5
N67 C70 H70B 109.5
N67 C70 H70C 109.5
H59A C59 H59B 109.5
H59A C59 H59C 109.5
H59B C59 H59C 109.5
N57 C59 H59A 109.5
N57 C59 H59B 109.5
N57 C59 H59C 109.5
C52 N51 Cu1 120.59(12)
C52 N51 Cu2 128.61(16)
C56 N51 C52 115.59(15)
C56 N51 Cu1 123.81(13)
C56 N51 Cu2 115.68(16)
C70 N67 C69 118.94(16)
C64 N67 C69 120.28(16)
C64 N67 C70 120.32(16)
C66 N61 Cu1 123.43(13)
C66 N61 Cu2 125.40(18)
C62 N61 C66 115.29(15)
C62 N61 Cu1 121.21(13)
C62 N61 Cu2 119.07(18)
C54 N57 C58 121.01(16)
C54 N57 C59 121.05(16)
C59 N57 C58 117.91(17)
C65 C64 C63 115.57(16)
N67 C64 C65 122.47(16)
N67 C64 C63 121.96(17)
C63 C62 H62 117.7
N61 C62 C63 124.61(16)
N61 C62 H62 117.7
N51 Cu1 N61 96.14(11)
O11 Cu1 N51 89.98(18)
O11 Cu1 N61 102.0(3)
O11 Cu1 N18 84.54(19)
O11 Cu1 O26 163.3(4)
N18 Cu1 N51 170.05(16)
N18 Cu1 N61 93.13(12)
O26 Cu1 N51 90.22(18)
O26 Cu1 N61 94.6(3)
O26 Cu1 N18 92.65(19)
C12 O11 Cu1 112.8(4)
O11 C12 C13 123.8(6)
O11 C12 C17 118.4(5)
C13 C12 C17 117.8(6)
C12 C13 H13 120.1
C14 C13 C12 119.8(7)
C14 C13 H13 120.1
C13 C14 H14 119.0
C15 C14 C13 121.9(5)
C15 C14 H14 119.0
C14 C15 H15 120.3
C16 C15 C14 119.4(3)
C16 C15 H15 120.3
C15 C16 H16 120.1
C15 C16 C17 119.7(3)
C17 C16 H16 120.1
C16 C17 C12 121.3(4)
C16 C17 N18 125.5(3)
N18 C17 C12 113.2(4)
C17 N18 Cu1 110.6(2)
C19 N18 Cu1 125.5(2)
C19 N18 C17 123.7(3)
N18 C19 H19 117.5
N18 C19 C20 125.0(3)
C20 C19 H19 117.5
C21 C20 C19 117.0(4)
C21 C20 C25 120.1(4)
C25 C20 C19 122.8(5)
C20 C21 H21 118.6
C22 C21 C20 122.8(3)
C22 C21 H21 118.6
C21 C22 H22 120.9
C21 C22 C23 118.2(3)
C23 C22 H22 120.9
C22 C23 H23 119.5
C24 C23 C22 121.0(4)
C24 C23 H23 119.5
C23 C24 H24 118.9
C23 C24 C25 122.2(6)
C25 C24 H24 118.9
C20 C25 C24 115.6(5)
O26 C25 C20 126.5(5)
O26 C25 C24 117.9(6)
C25 O26 Cu1 125.4(4)
N51 Cu2 N61 96.7(2)
O31 Cu2 N51 91.5(4)
O31 Cu2 N61 101.6(6)
O31 Cu2 N38 85.4(4)
O31 Cu2 O46 162.9(9)
N38 Cu2 N51 168.8(4)
N38 Cu2 N61 94.5(3)
N38 Cu2 O46 90.4(4)
O46 Cu2 N51 89.5(4)
O46 Cu2 N61 95.2(6)
C32 O31 Cu2 113.2(8)
O31 C32 C33 124.7(12)
O31 C32 C37 116.1(10)
C33 C32 C37 119.2(12)
C32 C33 H33 120.1
C32 C33 C34 119.8(14)
C34 C33 H33 120.1
C33 C34 H34 119.9
C35 C34 C33 120.1(10)
C35 C34 H34 119.9
C34 C35 H35 119.5
C36 C35 C34 121.0(8)
C36 C35 H35 119.5
C35 C36 H36 120.0
C35 C36 C37 120.1(8)
C37 C36 H36 120.0
C32 C37 N38 115.6(8)
C36 C37 C32 119.7(9)
C36 C37 N38 124.7(9)
C37 N38 Cu2 108.9(5)
C39 N38 Cu2 127.6(5)
C39 N38 C37 123.3(6)
N38 C39 H39 117.3
N38 C39 C40 125.4(7)
C40 C39 H39 117.3
C41 C40 C39 120.2(8)
C41 C40 C45 118.7(8)
C45 C40 C39 121.0(9)
C40 C41 H41 118.2
C42 C41 C40 123.6(8)
C42 C41 H41 118.2
C41 C42 H42 120.2
C41 C42 C43 119.6(9)
C43 C42 H42 120.2
C42 C43 H43 120.9
C44 C43 C42 118.3(12)
C44 C43 H43 120.9
C43 C44 H44 118.0
C43 C44 C45 124.0(14)
C45 C44 H44 118.0
C40 C45 C44 115.4(11)
O46 C45 C40 128.5(10)
O46 C45 C44 116.1(11)
C45 O46 Cu2 125.4(8)

loop_
_geom_bond_atom_site_label_1
_geom_bond_atom_site_label_2
_geom_bond_distance
C65 H65 0.9500
C65 C66 1.373(3)
C65 C64 1.407(3)
C54 C53 1.417(2)
C54 C55 1.410(2)
C54 N57 1.343(2)
C63 H63 0.9500
C63 C64 1.412(2)
C63 C62 1.372(2)
C52 H52 0.9500
C52 C53 1.367(3)
C52 N51 1.351(2)
C56 H56 0.9500
C56 C55 1.365(3)
C56 N51 1.349(2)
C69 H69A 0.9800
C69 H69B 0.9800
C69 H69C 0.9800
C69 N67 1.452(3)
C53 H53 0.9500
C66 H66 0.9500
C66 N61 1.343(2)
C58 H58A 0.9800
C58 H58B 0.9800
C58 H58C 0.9800
C58 N57 1.459(2)
C55 H55 0.9500
C70 H70A 0.9800
C70 H70B 0.9800
C70 H70C 0.9800
C70 N67 1.452(2)
C59 H59A 0.9800
C59 H59B 0.9800
C59 H59C 0.9800
C59 N57 1.458(2)
N51 Cu1 2.019(3)
N51 Cu2 2.017(6)
N67 C64 1.357(2)
N61 C62 1.343(2)
N61 Cu1 2.283(3)
N61 Cu2 2.269(6)
C62 H62 0.9500
Cu1 O11 1.946(5)
Cu1 N18 1.966(3)
Cu1 O26 1.951(5)
O11 C12 1.322(7)
C12 C13 1.403(8)
C12 C17 1.433(7)
C13 H13 0.9500
C13 C14 1.401(8)
C14 H14 0.9500
C14 C15 1.393(6)
C15 H15 0.9500
C15 C16 1.389(5)
C16 H16 0.9500
C16 C17 1.402(5)
C17 N18 1.433(5)
N18 C19 1.285(4)
C19 H19 0.9500
C19 C20 1.431(5)
C20 C21 1.414(6)
C20 C25 1.426(7)
C21 H21 0.9500
C21 C22 1.368(5)
C22 H22 0.9500
C22 C23 1.396(5)
C23 H23 0.9500
C23 C24 1.383(7)
C24 H24 0.9500
C24 C25 1.436(8)
C25 O26 1.279(7)
Cu2 O31 1.930(10)
Cu2 N38 1.973(7)
Cu2 O46 1.988(11)
O31 C32 1.360(15)
C32 C33 1.375(15)
C32 C37 1.424(13)
C33 H33 0.9500
C33 C34 1.395(15)
C34 H34 0.9500
C34 C35 1.373(10)
C35 H35 0.9500
C35 C36 1.365(8)
C36 H36 0.9500
C36 C37 1.378(10)
C37 N38 1.442(10)
N38 C39 1.296(8)
C39 H39 0.9500
C39 C40 1.431(9)
C40 C41 1.405(10)
C40 C45 1.408(13)
C41 H41 0.9500
C41 C42 1.342(9)
C42 H42 0.9500
C42 C43 1.385(10)
C43 H43 0.9500
C43 C44 1.367(15)
C44 H44 0.9500
C44 C45 1.431(16)
C45 O46 1.293(15)

loop_
_geom_torsion_atom_site_label_1
_geom_torsion_atom_site_label_2
_geom_torsion_atom_site_label_3
_geom_torsion_atom_site_label_4
_geom_torsion
C65 C66 N61 C62 1.1(2)
C65 C66 N61 Cu1 -175.89(14)
C65 C66 N61 Cu2 175.37(17)
C69 N67 C64 C65 -175.63(16)
C69 N67 C64 C63 5.0(2)
C53 C54 C55 C56 1.0(3)
C53 C54 N57 C58 -1.1(3)
C53 C54 N57 C59 176.71(19)
C53 C52 N51 C56 1.0(3)
C53 C52 N51 Cu1 -179.98(17)
C53 C52 N51 Cu2 176.8(3)
C66 C65 C64 C63 -2.1(2)
C66 C65 C64 N67 178.45(15)
C66 N61 C62 C63 -1.7(2)
C55 C54 C53 C52 -0.7(3)
C55 C54 N57 C58 178.69(19)
C55 C54 N57 C59 -3.5(3)
C55 C56 N51 C52 -0.7(3)
C55 C56 N51 Cu1 -179.69(17)
C55 C56 N51 Cu2 -177.1(2)
C70 N67 C64 C65 -3.4(2)
C70 N67 C64 C63 177.22(15)
N51 C52 C53 C54 -0.3(3)
N51 C56 C55 C54 -0.3(3)
N57 C54 C53 C52 179.05(18)
N57 C54 C55 C56 -178.77(18)
C64 C65 C66 N61 0.9(3)
C64 C63 C62 N61 0.4(3)
C62 C63 C64 C65 1.6(2)
C62 C63 C64 N67 -179.01(15)
Cu1 N61 C62 C63 175.34(13)
Cu1 O11 C12 C13 175.9(7)
Cu1 O11 C12 C17 -2.2(9)
Cu1 N18 C19 C20 -12.1(4)
O11 C12 C13 C14 -176.9(8)
O11 C12 C17 C16 175.9(6)
O11 C12 C17 N18 -3.1(8)
C12 C13 C14 C15 1.0(11)
C12 C17 N18 Cu1 6.8(5)
C12 C17 N18 C19 -178.6(4)
C13 C12 C17 C16 -2.4(9)
C13 C12 C17 N18 178.6(6)
C13 C14 C15 C16 -2.0(8)
C14 C15 C16 C17 0.8(5)
C15 C16 C17 C12 1.4(6)
C15 C16 C17 N18 -179.7(3)
C16 C17 N18 Cu1 -172.2(3)
C16 C17 N18 C19 2.5(5)
C17 C12 C13 C14 1.2(11)
C17 N18 C19 C20 174.0(3)
N18 C19 C20 C21 -176.7(3)
N18 C19 C20 C25 -1.1(6)
C19 C20 C21 C22 175.9(3)
C19 C20 C25 C24 -173.7(5)
C19 C20 C25 O26 6.2(11)
C20 C21 C22 C23 -1.8(5)
C20 C25 O26 Cu1 2.8(12)
C21 C20 C25 C24 1.8(8)
C21 C20 C25 O26 -178.2(7)
C21 C22 C23 C24 1.6(7)
C22 C23 C24 C25 0.4(10)
C23 C24 C25 C20 -2.1(11)
C23 C24 C25 O26 178.0(8)
C24 C25 O26 Cu1 -177.2(6)
C25 C20 C21 C22 0.1(6)
Cu2 N61 C62 C63 -176.37(17)
Cu2 O31 C32 C33 -176.6(16)
Cu2 O31 C32 C37 6(2)
Cu2 N38 C39 C40 9.1(10)
O31 C32 C33 C34 -179.2(18)
O31 C32 C37 C36 -179.0(15)
O31 C32 C37 N38 1(2)
C32 C33 C34 C35 -1(2)
C32 C37 N38 Cu2 -6.5(14)
C32 C37 N38 C39 177.9(11)
C33 C32 C37 C36 3(2)
C33 C32 C37 N38 -177.0(15)
C33 C34 C35 C36 2.2(18)
C34 C35 C36 C37 -0.6(14)
C35 C36 C37 C32 -2.1(18)
C35 C36 C37 N38 178.2(9)
C36 C37 N38 Cu2 173.2(9)
C36 C37 N38 C39 -2.4(15)
C37 C32 C33 C34 -2(3)
C37 N38 C39 C40 -176.2(9)
N38 C39 C40 C41 179.0(7)
N38 C39 C40 C45 2.9(15)
C39 C40 C41 C42 -179.4(8)
C39 C40 C45 C44 174.4(13)
C39 C40 C45 O46 -5(3)
C40 C41 C42 C43 3.0(15)
C40 C45 O46 Cu2 -5(3)
C41 C40 C45 C44 -2(2)
C41 C40 C45 O46 178.6(17)
C41 C42 C43 C44 2(2)
C42 C43 C44 C45 -7(3)
C43 C44 C45 C40 7(3)
C43 C44 C45 O46 -173.1(19)
C44 C45 O46 Cu2 175.7(15)
C45 C40 C41 C42 -3.2(17)
